data_1526793
loop_
_publ_author_name
'Kusawake, T.'
'Wey, M.Y.'
'Takahashi, Y.'
'Ohshima, K.I.'

_publ_section_title
;
 X-ray structure analysis and electron density distributions of the
 layered compounds Cux Ti S2
;
_journal_name_full 'Journal of Physics: Condensed Matter'
_journal_page_first 9913
_journal_page_last 9921
_journal_volume 13
_journal_year 2001
_chemical_formula_sum 'Cu0.21 S2 Ti'
_chemical_name_systematic 'Cu0.21 Ti S2'
_space_group_IT_number 164
_symmetry_space_group_name_Hall '-P 3 2"'
_symmetry_space_group_name_H-M 'P -3 m 1'
_cell_angle_alpha 90
_cell_angle_beta 90
_cell_angle_gamma 120
_cell_formula_units_Z 1
_cell_length_a 3.4145
_cell_length_b 3.4145
_cell_length_c 5.816
_cell_volume 58.723
_citation_journal_id_ASTM JCOMEL
_cod_data_source_file Kusawake_JCOMEL_2001_1794.cif
_cod_data_source_block Cu0.21S2Ti1
_cod_original_cell_volume 58.72314
_cod_original_formula_sum 'Cu0.21 S2 Ti1'
_cod_database_code 1526793

loop_
_symmetry_equiv_pos_as_xyz
x,y,z
-y,x-y,z
-x+y,-x,z
y,x,-z
-x,-x+y,-z
x-y,-y,-z
-x,-y,-z
y,-x+y,-z
x-y,x,-z
-y,-x,z
x,x-y,z
-x+y,y,z

loop_
_atom_site_label
_atom_site_type_symbol
_atom_site_fract_x
_atom_site_fract_y
_atom_site_fract_z
_atom_site_occupancy
_atom_site_U_iso_or_equiv
Ti1 Ti+3 0 0 0 1 0.0
S1 S-2 0.3333 0.6667 0.24712 1 0.0
Cu1 Cu+1 0 0 0.5 0.2106 0.0
